data_7252142
loop_
_publ_author_name
'Umeda, Ayane'
'Takahashi, Taro'
'Oyama, Ayaka'
'Horinouchi, Misaki'
'Sato, Tetsu'
'Akutagawa, Tomoyuki'
'Takahashi, Kiyonori'
'Matsuda, Masaki'

_publ_section_title
;
 Reversible molecular rearrangement of nickel phthalocyanine between \a-
 and x-forms in a crystalline solid by chemical treatment
;
_journal_name_full CrystEngComm
_journal_paper_doi 10.1039/D6CE00329J
_journal_year 2026
_chemical_formula_moiety 'C32 H16 N8 Ni'
_chemical_formula_sum 'C32 H16 N8 Ni'
_chemical_formula_weight 571.24
_space_group_crystal_system triclinic
_space_group_IT_number 2
_space_group_name_Hall '-P 1'
_space_group_name_H-M_alt 'P -1'
_atom_sites_solution_hydrogens geom
_atom_sites_solution_primary direct
_audit_creation_date 2026-04-02
_audit_creation_method
;
Olex2 1.5
(compiled 2026.03.20 svn.r2bc28608 for OlexSys, GUI svn.r7530)
;
_audit_update_record
;
2026-05-26 deposited with the CCDC.	2026-06-08 downloaded from the CCDC.
;
_cell_angle_alpha 89.11(6)
_cell_angle_beta 89.41(8)
_cell_angle_gamma 84.42(7)
_cell_formula_units_Z 1
_cell_length_a 3.787(4)
_cell_length_b 11.996(8)
_cell_length_c 12.929(11)
_cell_measurement_reflns_used 211
_cell_measurement_temperature 293(2)
_cell_measurement_theta_max 12.3390
_cell_measurement_theta_min 2.3010
_cell_volume 584.5(9)
_computing_cell_refinement 'CrysAlisPro 1.171.44.85 (Rigaku OD, 2024)'
_computing_data_collection 'CrysAlisPro system (CCD 40.53 64-bit (release 29-04-2019))'
_computing_data_reduction 'CrysAlisPro 1.171.44.85 (Rigaku OD, 2024)'
_computing_molecular_graphics 'Olex2 1.5 (Dolomanov et al., 2009)'
_computing_publication_material 'Olex2 1.5 (Dolomanov et al., 2009)'
_computing_structure_refinement 'SHELXL 2019/3 (Sheldrick, 2015)'
_computing_structure_solution 'SHELXS  (Sheldrick, 2008)'
_diffrn_ambient_temperature 293(2)
_diffrn_detector 'Hybrid Pixel Array Detector'
_diffrn_detector_area_resol_mean 10.0000
_diffrn_detector_type HyPix3000
_diffrn_measured_fraction_theta_full 0.973
_diffrn_measured_fraction_theta_max 0.950
_diffrn_measurement_details
;
List of Runs (angles in degrees, time in seconds):

  # Type    Start    End  Width  t~exp~   \w     \q     \k     \f   Frames
#--------------------------------------------------------------------------
  1  \w    -24.00  38.00   0.50    6.25    --  -12.35  41.00 123.00  124
  2  \w    -31.00   0.00   0.50    6.25    --  -12.35 -41.00 -29.00   62
  3  \w    -50.00  24.00   0.50    6.25    --   12.35 -41.00 -29.00  148
  4  \w     18.00  57.00   0.50    6.25    --   12.35  41.00 123.00   78
  5  \w    -29.00  11.00   0.50    6.25    --  -12.35 -77.00-180.00   80
  6  \w    -37.00  -5.00   0.50    6.25    --  -12.35  77.00 -60.00   64
  7  \w    -75.00  -2.00   0.50    6.25    --  -12.35 -37.00-120.00  146
  8  \w    -61.00  -7.00   0.50    6.25    --  -12.35 125.00   0.00  108
  9  \w     27.00  52.00   0.50    6.25    --  -12.35  37.00-150.00   50
 10  \w    -41.00 -16.00   0.50    6.25    --  -12.35 -77.00 -60.00   50
 11  \w     17.00  42.00   0.50    6.25    --  -12.35  77.00 -60.00   50
 12  \w    -58.00  24.00   0.50    6.25    --   12.35 -19.00-180.00  164
 13  \w    -23.00   4.00   0.50    6.25    --   12.35 105.00  84.03   54
 14  \w      1.00  76.00   0.50    6.25    --   12.35  57.00-150.00  150
 15  \w    -11.00  23.00   0.50    6.25    --   12.35 -19.00-120.00   68
 16  \w     24.00  49.00   0.50    6.25    --   12.35-125.00-120.00   50
 17  \w    -57.00 -19.00   0.50    6.25    --   12.35 -19.00-120.00   76
 18  \w    -45.00 -19.00   0.50    6.25    --   12.35 -57.00 -30.00   52
 19  \w    -50.00 -25.00   0.50    6.25    --   12.35 -57.00-120.00   50
 20  \w      1.00  75.00   0.50    6.25    --   12.35  37.00-150.00  148
 21  \w     -9.00  26.00   0.50    6.25    --   12.35  77.00 150.00   70
 22  \w     -2.00  24.00   0.50    6.25    --   12.35 -57.00-120.00   52
 23  \w     -6.00  30.00   0.50    6.25    --   12.35 -57.00 -30.00   72
 24  \w    -22.00   3.00   0.50    6.25    --   12.35 101.00  25.40   50
 25  \w    -30.00  -3.00   0.50    6.25    --   12.35 116.00  -8.95   54
 26  \w     -8.00  34.00   0.50    6.25    --   12.35  77.00  90.00   84
 27  \w    -15.00  12.00   0.50    6.25    --   12.35  97.00 169.42   54
 28  \w     21.00  46.00   0.50    6.25    --   12.35 -99.00 -90.00   50
 29  \w    -25.00   0.00   0.50    6.25    --   12.35 117.00-151.70   50
;
_diffrn_measurement_device 'four-circle diffractometer'
_diffrn_measurement_device_type 'SuperNova, Single source at offset/far, HyPix3000'
_diffrn_measurement_method '\w scans'
_diffrn_orient_matrix_type 'CrysAlisPro convention (1999,Acta A55,543-557)'
_diffrn_orient_matrix_UB_11 0.0087562000
_diffrn_orient_matrix_UB_12 -0.0464830000
_diffrn_orient_matrix_UB_13 0.0348225000
_diffrn_orient_matrix_UB_21 0.0893385000
_diffrn_orient_matrix_UB_22 -0.0341774000
_diffrn_orient_matrix_UB_23 -0.0382497000
_diffrn_orient_matrix_UB_31 0.1653847000
_diffrn_orient_matrix_UB_32 0.0143488000
_diffrn_orient_matrix_UB_33 0.0182648000
_diffrn_radiation_monochromator mirror
_diffrn_radiation_probe x-ray
_diffrn_radiation_type 'Mo K\a'
_diffrn_radiation_wavelength 0.71073
_diffrn_reflns_av_R_equivalents 0.2268
_diffrn_reflns_av_unetI/netI 0.5692
_diffrn_reflns_Laue_measured_fraction_full 0.973
_diffrn_reflns_Laue_measured_fraction_max 0.950
_diffrn_reflns_limit_h_max 4
_diffrn_reflns_limit_h_min -4
_diffrn_reflns_limit_k_max 15
_diffrn_reflns_limit_k_min -15
_diffrn_reflns_limit_l_max 16
_diffrn_reflns_limit_l_min -16
_diffrn_reflns_number 8367
_diffrn_reflns_point_group_measured_fraction_full 0.973
_diffrn_reflns_point_group_measured_fraction_max 0.950
_diffrn_reflns_theta_full 25.242
_diffrn_reflns_theta_max 27.479
_diffrn_reflns_theta_min 2.305
_diffrn_source 'micro-focus sealed X-ray tube'
_diffrn_source_type 'SuperNova (Mo) X-ray Source'
_exptl_absorpt_coefficient_mu 0.873
_exptl_absorpt_correction_T_max 1.00000
_exptl_absorpt_correction_T_min 0.59153
_exptl_absorpt_correction_type multi-scan
_exptl_absorpt_process_details
;
CrysAlisPro 1.171.44.85 (Rigaku Oxford Diffraction, 2024)
Empirical absorption correction using spherical harmonics,
implemented in SCALE3 ABSPACK scaling algorithm.
;
_exptl_crystal_colour purple
_exptl_crystal_colour_primary purple
_exptl_crystal_density_diffrn 1.623
_exptl_crystal_description needle
_exptl_crystal_F_000 292
_exptl_crystal_size_max 0.61
_exptl_crystal_size_mid 0.06
_exptl_crystal_size_min 0.06
_refine_diff_density_max 1.080
_refine_diff_density_min -0.720
_refine_diff_density_rms 0.276
_refine_ls_extinction_method none
_refine_ls_goodness_of_fit_ref 0.984
_refine_ls_hydrogen_treatment constr
_refine_ls_matrix_type full
_refine_ls_number_parameters 187
_refine_ls_number_reflns 2541
_refine_ls_number_restraints 19
_refine_ls_restrained_S_all 0.982
_refine_ls_R_factor_all 0.4621
_refine_ls_R_factor_gt 0.1818
_refine_ls_shift/su_max 0.002
_refine_ls_shift/su_mean 0.000
_refine_ls_structure_factor_coef Fsqd
_refine_ls_weighting_details 'w=1/[\s^2^(Fo^2^)+(0.2000P)^2^] where P=(Fo^2^+2Fc^2^)/3'
_refine_ls_weighting_scheme calc
_refine_ls_wR_factor_gt 0.3546
_refine_ls_wR_factor_ref 0.4960
_reflns_Friedel_coverage 0.000
_reflns_number_gt 572
_reflns_number_total 2541
_reflns_threshold_expression 'I > 2\s(I)'
_cod_data_source_file d6ce00329j2.cif
_cod_data_source_block exp_2
_cod_database_code 7252142
_shelx_shelxl_version_number 2019/3
_chemical_oxdiff_formula C32H16N8Ni
_shelx_space_group_comment
;
The symmetry employed for this shelxl refinement is uniquely defined
by the following loop, which should always be used as a source of
symmetry information in preference to the above space-group names.
They are only intended as comments.
;
_cell_oxdiff_angle_alpha 89.11(6)
_cell_oxdiff_angle_beta 89.41(8)
_cell_oxdiff_angle_gamma 84.42(7)
_cell_oxdiff_length_a 3.788(4)
_cell_oxdiff_length_b 11.996(8)
_cell_oxdiff_length_c 12.929(11)
_cell_oxdiff_measurement_reflns_used 211
_cell_oxdiff_volume 584.5(9)
_shelx_estimated_absorpt_t_max 0.949
_shelx_estimated_absorpt_t_min 0.618
_diffrn_oxdiff_digest_od_ed
;

;
_olex2_refinement_description
;
1. Fixed Uiso
 At 1.2 times of:
  All C(H) groups
2. Rigid bond restraints
 C16, N4
 with sigma for 1-2 distances of 0.01 and sigma for 1-3 distances of 0.01
3. Uiso/Uaniso restraints and constraints
N2 \\sim C9 \\sim C10: within 2A with sigma of 0.04 and sigma for terminal
atoms of 0.08 within 2A
4. Rigid body (RIGU) restrains
 C7, C8
 with sigma for 1-2 distances of 0.004 and sigma for 1-3 distances of 0.004
 C13, C14
 with sigma for 1-2 distances of 0.004 and sigma for 1-3 distances of 0.004
5.a Aromatic/amide H refined with riding coordinates:
 C14(H14), C12(H12), C5(H5), C13(H13), C11(H11), C6(H6), C4(H4), C3(H3)
;
_olex2_exptl_crystal_mounting_method 'Glass capillary with glue'
_olex2_submission_special_instructions 'No special instructions were received'
_oxdiff_exptl_absorpt_empirical_details
;
Empirical correction (ABSPACK) includes:
- Absorption correction using spherical harmonics
- Frame scaling
;
_oxdiff_exptl_absorpt_empirical_full_max 1.774
_oxdiff_exptl_absorpt_empirical_full_min 0.353

loop_
_space_group_symop_operation_xyz
'x, y, z'
'-x, -y, -z'

loop_
_atom_site_label
_atom_site_type_symbol
_atom_site_fract_x
_atom_site_fract_y
_atom_site_fract_z
_atom_site_U_iso_or_equiv
_atom_site_adp_type
_atom_site_occupancy
_atom_site_site_symmetry_order
_atom_site_calc_flag
_atom_site_refinement_flags_posn
_atom_site_refinement_flags_adp
_atom_site_refinement_flags_occupancy
_atom_site_disorder_assembly
_atom_site_disorder_group
N1 N 0.446(4) 0.0771(13) 0.3715(15) 0.059(5) Uani 1 1 d . . . . .
N3 N 0.241(4) 0.1269(10) 0.5657(14) 0.051(4) Uani 1 1 d . . . . .
C14 C -0.153(5) 0.2907(16) 0.7768(18) 0.067(6) Uani 1 1 d . . . . .
H14 H -0.139545 0.251318 0.839396 0.081 Uiso 1 1 calc R U . . .
C12 C -0.362(5) 0.4541(18) 0.674(2) 0.082(7) Uani 1 1 d . . . . .
H12 H -0.477962 0.526020 0.670146 0.099 Uiso 1 1 calc R U . . .
N2 N 0.113(4) 0.2504(12) 0.4215(16) 0.064(5) Uani 1 1 d . U . . .
Ni1 Ni 0.500000 0.000000 0.500000 0.0690(19) Uani 1 2 d S . P . .
C16 C 0.170(5) 0.1350(16) 0.6668(17) 0.052(5) Uani 1 1 d . U . . .
C9 C 0.094(4) 0.2251(16) 0.5171(17) 0.036(4) Uani 1 1 d . U . . .
C8 C 0.254(4) 0.1814(17) 0.3505(18) 0.050(5) Uani 1 1 d . . . . .
C5 C 0.191(6) 0.3005(18) 0.080(2) 0.085(7) Uani 1 1 d . . . . .
H5 H 0.106878 0.363088 0.040994 0.102 Uiso 1 1 calc R U . . .
C13 C -0.318(4) 0.4016(15) 0.7677(18) 0.062(6) Uani 1 1 d . . . . .
H13 H -0.397964 0.439380 0.827072 0.075 Uiso 1 1 calc R U . . .
C7 C 0.272(5) 0.2071(16) 0.2449(19) 0.064(6) Uani 1 1 d . . . . .
C2 C 0.461(5) 0.1169(17) 0.193(2) 0.066(6) Uani 1 1 d . . . . .
C10 C -0.064(4) 0.2943(17) 0.5886(19) 0.059(6) Uani 1 1 d . U . . .
C15 C -0.018(5) 0.2473(16) 0.6899(18) 0.056(6) Uani 1 1 d . . . . .
C11 C -0.241(4) 0.4035(16) 0.5862(18) 0.066(6) Uani 1 1 d . . . . .
H11 H -0.275402 0.441150 0.523105 0.079 Uiso 1 1 calc R U . . .
C1 C 0.551(5) 0.0382(17) 0.2807(18) 0.050(5) Uani 1 1 d . . . . .
N4 N 0.255(4) 0.0612(12) 0.7430(13) 0.059(4) Uani 1 1 d . U . . .
C6 C 0.135(5) 0.2978(16) 0.1835(19) 0.066(6) Uani 1 1 d . . . . .
H6 H 0.001658 0.357618 0.214582 0.079 Uiso 1 1 calc R U . . .
C4 C 0.388(5) 0.203(2) 0.029(2) 0.087(7) Uani 1 1 d . . . . .
H4 H 0.417426 0.202238 -0.042084 0.104 Uiso 1 1 calc R U . . .
C3 C 0.529(6) 0.1138(17) 0.091(2) 0.072(7) Uani 1 1 d . . . . .
H3 H 0.665278 0.053404 0.061666 0.087 Uiso 1 1 calc R U . . .

loop_
_atom_site_aniso_label
_atom_site_aniso_U_11
_atom_site_aniso_U_22
_atom_site_aniso_U_33
_atom_site_aniso_U_23
_atom_site_aniso_U_13
_atom_site_aniso_U_12
N1 0.039(10) 0.054(11) 0.088(15) -0.032(12) 0.010(10) -0.018(8)
N3 0.057(10) 0.018(8) 0.072(14) -0.008(9) 0.000(9) 0.020(7)
C14 0.078(15) 0.049(10) 0.072(17) -0.003(11) 0.005(12) 0.011(10)
C12 0.093(17) 0.058(14) 0.09(2) -0.011(14) -0.008(15) 0.046(12)
N2 0.051(10) 0.046(10) 0.092(15) -0.003(11) 0.000(10) 0.009(8)
Ni1 0.077(3) 0.038(2) 0.089(4) -0.012(2) -0.002(2) 0.0168(19)
C16 0.061(13) 0.051(13) 0.043(15) -0.006(9) -0.004(11) 0.001(10)
C9 0.025(10) 0.053(12) 0.036(13) -0.001(10) 0.009(9) -0.030(9)
C8 0.027(10) 0.045(12) 0.080(13) -0.015(12) 0.004(11) -0.008(9)
C5 0.077(17) 0.066(17) 0.11(2) 0.025(16) 0.004(16) -0.012(13)
C13 0.042(12) 0.047(10) 0.099(19) -0.005(12) 0.009(12) -0.010(8)
C7 0.066(14) 0.037(12) 0.091(14) 0.001(13) -0.008(12) -0.017(11)
C2 0.073(16) 0.049(14) 0.075(19) -0.012(14) -0.002(14) -0.004(12)
C10 0.027(11) 0.066(14) 0.080(18) 0.016(13) -0.005(11) 0.013(10)
C15 0.057(13) 0.052(13) 0.061(17) -0.035(13) -0.008(12) -0.006(10)
C11 0.040(11) 0.056(14) 0.10(2) 0.008(13) -0.002(11) 0.024(10)
C1 0.032(11) 0.055(14) 0.065(17) -0.005(13) -0.010(11) -0.017(10)
N4 0.049(10) 0.049(10) 0.076(14) -0.001(8) 0.001(9) 0.011(8)
C6 0.071(15) 0.051(13) 0.080(19) 0.025(13) -0.002(14) -0.030(11)
C4 0.047(14) 0.091(19) 0.12(2) -0.024(19) 0.005(14) -0.017(14)
C3 0.084(17) 0.039(13) 0.09(2) 0.004(14) 0.010(15) -0.008(12)

loop_
_atom_type_symbol
_atom_type_description
_atom_type_scat_dispersion_real
_atom_type_scat_dispersion_imag
_atom_type_scat_source
C C 0.0033 0.0016 'International Tables Vol C Tables 4.2.6.8 and 6.1.1.4'
H H 0.0000 0.0000 'International Tables Vol C Tables 4.2.6.8 and 6.1.1.4'
N N 0.0061 0.0033 'International Tables Vol C Tables 4.2.6.8 and 6.1.1.4'
Ni Ni 0.3393 1.1124 'International Tables Vol C Tables 4.2.6.8 and 6.1.1.4'

loop_
_geom_angle_atom_site_label_1
_geom_angle_atom_site_label_2
_geom_angle_atom_site_label_3
_geom_angle
_geom_angle_site_symmetry_1
_geom_angle_site_symmetry_3
_geom_angle_publ_flag
C8 N1 Ni1 128.0(15) . . ?
C1 N1 Ni1 126.4(15) . . ?
C1 N1 C8 105.2(19) . . ?
C16 N3 Ni1 125.3(13) . . ?
C16 N3 C9 108.0(16) . . ?
C9 N3 Ni1 126.7(15) . . ?
C13 C14 H14 122.4 . . ?
C15 C14 H14 122.4 . . ?
C15 C14 C13 115(2) . . ?
C13 C12 H12 119.4 . . ?
C11 C12 H12 119.4 . . ?
C11 C12 C13 121(2) . . ?
C9 N2 C8 123.9(19) . . ?
N1 Ni1 N1 180.0 . 2_656 ?
N1 Ni1 N3 91.0(7) 2_656 . ?
N1 Ni1 N3 89.0(7) 2_656 2_656 ?
N1 Ni1 N3 91.0(7) . 2_656 ?
N1 Ni1 N3 89.0(7) . . ?
N3 Ni1 N3 180.0 . 2_656 ?
N3 C16 C15 110.2(18) . . ?
N3 C16 N4 129.2(19) . . ?
N4 C16 C15 120.5(19) . . ?
N2 C9 N3 127(2) . . ?
N2 C9 C10 124(2) . . ?
C10 C9 N3 109.4(18) . . ?
N2 C8 N1 125(2) . . ?
N2 C8 C7 125(2) . . ?
C7 C8 N1 110.0(18) . . ?
C6 C5 H5 120.2 . . ?
C6 C5 C4 120(2) . . ?
C4 C5 H5 120.2 . . ?
C14 C13 H13 119.3 . . ?
C12 C13 C14 121(2) . . ?
C12 C13 H13 119.3 . . ?
C8 C7 C2 109(2) . . ?
C6 C7 C8 134(2) . . ?
C6 C7 C2 117(2) . . ?
C7 C2 C1 101(2) . . ?
C3 C2 C7 125(2) . . ?
C3 C2 C1 134(2) . . ?
C9 C10 C15 111.0(18) . . ?
C9 C10 C11 135(2) . . ?
C11 C10 C15 114(2) . . ?
C14 C15 C16 132(2) . . ?
C14 C15 C10 127(2) . . ?
C10 C15 C16 101.2(17) . . ?
C12 C11 C10 121(2) . . ?
C12 C11 H11 119.5 . . ?
C10 C11 H11 119.5 . . ?
N1 C1 C2 114(2) . . ?
N1 C1 N4 129(2) . 2_656 ?
N4 C1 C2 117(2) 2_656 . ?
C16 N4 C1 118.7(18) . 2_656 ?
C5 C6 C7 122(2) . . ?
C5 C6 H6 119.2 . . ?
C7 C6 H6 119.2 . . ?
C5 C4 H4 120.6 . . ?
C3 C4 C5 119(2) . . ?
C3 C4 H4 120.6 . . ?
C2 C3 C4 118(2) . . ?
C2 C3 H3 120.9 . . ?
C4 C3 H3 120.9 . . ?

loop_
_geom_bond_atom_site_label_1
_geom_bond_atom_site_label_2
_geom_bond_distance
_geom_bond_site_symmetry_2
_geom_bond_publ_flag
N1 Ni1 1.892(19) . ?
N1 C8 1.41(2) . ?
N1 C1 1.31(2) . ?
N3 Ni1 1.932(14) . ?
N3 C16 1.33(2) . ?
N3 C9 1.40(2) . ?
C14 H14 0.9300 . ?
C14 C13 1.42(2) . ?
C14 C15 1.32(2) . ?
C12 H12 0.9300 . ?
C12 C13 1.36(3) . ?
C12 C11 1.35(2) . ?
N2 C9 1.27(2) . ?
N2 C8 1.32(2) . ?
C16 C15 1.50(3) . ?
C16 N4 1.34(2) . ?
C9 C10 1.35(2) . ?
C8 C7 1.40(3) . ?
C5 H5 0.9300 . ?
C5 C6 1.35(3) . ?
C5 C4 1.48(3) . ?
C13 H13 0.9300 . ?
C7 C2 1.41(3) . ?
C7 C6 1.40(3) . ?
C2 C1 1.48(3) . ?
C2 C3 1.35(3) . ?
C10 C15 1.42(3) . ?
C10 C11 1.41(2) . ?
C11 H11 0.9300 . ?
C1 N4 1.38(2) 2_656 ?
C6 H6 0.9300 . ?
C4 H4 0.9300 . ?
C4 C3 1.39(3) . ?
C3 H3 0.9300 . ?

loop_
_geom_torsion_atom_site_label_1
_geom_torsion_atom_site_label_2
_geom_torsion_atom_site_label_3
_geom_torsion_atom_site_label_4
_geom_torsion
_geom_torsion_site_symmetry_1
_geom_torsion_site_symmetry_2
_geom_torsion_site_symmetry_3
_geom_torsion_site_symmetry_4
_geom_torsion_publ_flag
N1 C8 C7 C2 3(2) . . . . ?
N1 C8 C7 C6 -179.7(17) . . . . ?
N3 C16 C15 C14 176.7(18) . . . . ?
N3 C16 C15 C10 4(2) . . . . ?
N3 C16 N4 C1 1(3) . . . 2_656 ?
N3 C9 C10 C15 2.2(19) . . . . ?
N3 C9 C10 C11 177.5(18) . . . . ?
N2 C9 C10 C15 -175.1(15) . . . . ?
N2 C9 C10 C11 0(3) . . . . ?
N2 C8 C7 C2 175.9(15) . . . . ?
N2 C8 C7 C6 -7(3) . . . . ?
Ni1 N1 C8 N2 9(2) . . . . ?
Ni1 N1 C8 C7 -178.2(11) . . . . ?
Ni1 N1 C1 C2 178.1(10) . . . . ?
Ni1 N1 C1 N4 -6(2) . . . 2_656 ?
Ni1 N3 C16 C15 177.2(10) . . . . ?
Ni1 N3 C16 N4 0(3) . . . . ?
Ni1 N3 C9 N2 -3(2) . . . . ?
Ni1 N3 C9 C10 -179.7(11) . . . . ?
C16 N3 C9 N2 177.9(17) . . . . ?
C16 N3 C9 C10 0.8(18) . . . . ?
C9 N3 C16 C15 -3.3(19) . . . . ?
C9 N3 C16 N4 179.3(17) . . . . ?
C9 N2 C8 N1 -10(3) . . . . ?
C9 N2 C8 C7 178.9(16) . . . . ?
C9 C10 C15 C14 -176.7(17) . . . . ?
C9 C10 C15 C16 -3.8(19) . . . . ?
C9 C10 C11 C12 -177.2(19) . . . . ?
C8 N1 Ni1 N3 175.5(13) . . . 2_656 ?
C8 N1 Ni1 N3 -4.5(13) . . . . ?
C8 N1 C1 C2 4.5(18) . . . . ?
C8 N1 C1 N4 -179.3(15) . . . 2_656 ?
C8 N2 C9 N3 6(3) . . . . ?
C8 N2 C9 C10 -177.0(15) . . . . ?
C8 C7 C2 C1 -1(2) . . . . ?
C8 C7 C2 C3 -179.9(18) . . . . ?
C8 C7 C6 C5 -179.1(19) . . . . ?
C5 C4 C3 C2 4(3) . . . . ?
C13 C14 C15 C16 -179.4(16) . . . . ?
C13 C14 C15 C10 -9(3) . . . . ?
C13 C12 C11 C10 0(3) . . . . ?
C7 C2 C1 N1 -3(2) . . . . ?
C7 C2 C1 N4 -179.3(13) . . . 2_656 ?
C7 C2 C3 C4 -3(3) . . . . ?
C2 C7 C6 C5 -2(3) . . . . ?
C15 C14 C13 C12 6(3) . . . . ?
C15 C16 N4 C1 -175.8(14) . . . 2_656 ?
C15 C10 C11 C12 -2(3) . . . . ?
C11 C12 C13 C14 -2(3) . . . . ?
C11 C10 C15 C14 7(3) . . . . ?
C11 C10 C15 C16 179.8(14) . . . . ?
C1 N1 Ni1 N3 3.3(13) . . . 2_656 ?
C1 N1 Ni1 N3 -176.7(13) . . . . ?
C1 N1 C8 N2 -177.3(15) . . . . ?
C1 N1 C8 C7 -4.7(17) . . . . ?
C1 C2 C3 C4 177.6(18) . . . . ?
N4 C16 C15 C14 -6(3) . . . . ?
N4 C16 C15 C10 -178.0(15) . . . . ?
C6 C5 C4 C3 -4(3) . . . . ?
C6 C7 C2 C1 -178.2(14) . . . . ?
C6 C7 C2 C3 2(3) . . . . ?
C4 C5 C6 C7 3(3) . . . . ?
C3 C2 C1 N1 177(2) . . . . ?
C3 C2 C1 N4 0(3) . . . 2_656 ?
